data_4309355
loop_
_publ_author_name
'Neil Burford'
'Jeff C. Landry'
'Michael J. Ferguson'
'Robert McDonald'

_publ_contact_author_address
;Department of Chemistry 
Dalhousie University
Halifax, NS. CANADA
B3H 4J3
;
_publ_contact_author_email neil.burford@dal.ca
_publ_contact_author_fax 902-494-1310
_publ_contact_author_name 'Neil Burford'
_publ_contact_author_phone 902-494-3190
_publ_section_title
;
Synthesis of cyclo-2,4,6-Triarsa-1,3,5-triazanes
from cyclo-2,4-Diarsa-1,3-diazanes Demonstrating the General Influence of
Substituent Steric Strain on the Relative Stability of Pnictazane Oligomers
;
_journal_name_full 'Inorganic Chemistry'
_journal_page_first 5897
_journal_page_last 5902
_journal_paper_doi 10.1021/ic050532m
_journal_volume 44
_journal_year 2005
_chemical_formula_moiety 'C24 H27 As3 Cl3 N3'
_chemical_formula_sum 'C24 H27 As3 Cl3 N3'
_chemical_formula_weight 688.60
_chemical_melting_point 489.0(10)
_chemical_name_common 'DmpNAsCl Trimer'
_space_group_IT_number 15
_symmetry_cell_setting monoclinic
_symmetry_Int_Tables_number 15
_symmetry_space_group_name_Hall '-I 2ya'
_symmetry_space_group_name_H-M 'I 1 2/a 1'
_atom_sites_solution_hydrogens geom
_atom_sites_solution_primary direct
_atom_sites_solution_secondary difmap
_audit_creation_method SHELXL-97
_cell_angle_alpha 90.00
_cell_angle_beta 96.3590(10)
_cell_angle_gamma 90.00
_cell_formula_units_Z 8
_cell_length_a 31.883(3)
_cell_length_b 9.2627(8)
_cell_length_c 18.7383(15)
_cell_measurement_temperature 193(2)
_cell_measurement_theta_max 26.230
_cell_measurement_theta_min 2.291
_cell_volume 5499.8(8)
_computing_structure_refinement 'SHELXL-97 (Sheldrick, 1997)'
_diffrn_ambient_temperature 193(2)
_diffrn_measured_fraction_theta_full 0.995
_diffrn_measured_fraction_theta_max 0.995
_diffrn_radiation_monochromator graphite
_diffrn_radiation_probe x-ray
_diffrn_radiation_type MoK\a
_diffrn_radiation_wavelength 0.71073
_diffrn_reflns_av_R_equivalents 0.0393
_diffrn_reflns_av_sigmaI/netI 0.0494
_diffrn_reflns_limit_h_max 39
_diffrn_reflns_limit_h_min -39
_diffrn_reflns_limit_k_max 10
_diffrn_reflns_limit_k_min -11
_diffrn_reflns_limit_l_max 23
_diffrn_reflns_limit_l_min -21
_diffrn_reflns_number 13754
_diffrn_reflns_theta_full 26.38
_diffrn_reflns_theta_max 26.38
_diffrn_reflns_theta_min 1.29
_diffrn_source 'fine-focus sealed tube'
_exptl_absorpt_coefficient_mu 3.934
_exptl_absorpt_correction_T_max 0.3950
_exptl_absorpt_correction_T_min 0.2764
_exptl_absorpt_correction_type none
_exptl_absorpt_process_details emperical
_exptl_crystal_colour Colourless
_exptl_crystal_density_diffrn 1.663
_exptl_crystal_density_method 'not measured'
_exptl_crystal_description Prism
_exptl_crystal_F_000 2736
_exptl_crystal_size_max 0.44
_exptl_crystal_size_mid 0.30
_exptl_crystal_size_min 0.29
_refine_diff_density_max 1.344
_refine_diff_density_min -0.788
_refine_diff_density_rms 0.125
_refine_ls_extinction_method none
_refine_ls_goodness_of_fit_ref 1.020
_refine_ls_hydrogen_treatment mixed
_refine_ls_matrix_type full
_refine_ls_number_parameters 304
_refine_ls_number_reflns 5605
_refine_ls_number_restraints 0
_refine_ls_restrained_S_all 1.020
_refine_ls_R_factor_all 0.0648
_refine_ls_R_factor_gt 0.0423
_refine_ls_shift/su_max 0.000
_refine_ls_shift/su_mean 0.000
_refine_ls_structure_factor_coef Fsqd
_refine_ls_weighting_details 'calc w=1/[\s^2^(Fo^2^)+(0.0648P)^2^+1.2912P] where P=(Fo^2^+2Fc^2^)/3'
_refine_ls_weighting_scheme calc
_refine_ls_wR_factor_gt 0.0990
_refine_ls_wR_factor_ref 0.1100
_reflns_number_gt 4196
_reflns_number_total 5605
_reflns_threshold_expression >2sigma(I)
_cod_data_source_file ic050532msi20050407_085836_4.cif
_cod_data_source_block dal04a1
_cod_depositor_comments
;
The following automatic conversions were performed:
_chemical_melting_point value '488-490' changed to '489.0(10)' - took
average value and fixed precision.
Automatic conversion script
Id: cif_fix_values 1391 2010-09-07 12:51:13Z saulius 
;
_cod_original_cell_volume 5499.9(8)
_cod_database_code 4309355

loop_
_symmetry_equiv_pos_as_xyz
'x, y, z'
'-x+1/2, y, -z'
'x+1/2, y+1/2, z+1/2'
'-x+1, y+1/2, -z+1/2'
'-x, -y, -z'
'x-1/2, -y, z'
'-x+1/2, -y+1/2, -z+1/2'
'x, -y+1/2, z+1/2'

loop_
_atom_site_label
_atom_site_type_symbol
_atom_site_fract_x
_atom_site_fract_y
_atom_site_fract_z
_atom_site_U_iso_or_equiv
_atom_site_adp_type
_atom_site_occupancy
_atom_site_symmetry_multiplicity
_atom_site_calc_flag
_atom_site_refinement_flags
_atom_site_disorder_assembly
_atom_site_disorder_group
As3 As 0.174086(13) 0.09811(5) -0.01462(2) 0.02986(13) Uani 1 1 d . . .
As1 As 0.135639(13) 0.20892(5) 0.13341(2) 0.02753(13) Uani 1 1 d . . .
As2 As 0.073284(14) 0.02806(5) 0.00709(2) 0.03504(14) Uani 1 1 d . . .
Cl3 Cl 0.08872(5) -0.17625(14) 0.06750(8) 0.0610(4) Uani 1 1 d . . .
Cl1 Cl 0.13684(4) 0.05510(14) 0.22617(6) 0.0458(3) Uani 1 1 d . . .
Cl2 Cl 0.16719(4) 0.33206(13) -0.04715(6) 0.0417(3) Uani 1 1 d . . .
N3 N 0.17318(10) 0.1106(4) 0.08288(17) 0.0287(8) Uani 1 1 d . . .
N1 N 0.08690(10) 0.1614(4) 0.07781(17) 0.0279(8) Uani 1 1 d . . .
N2 N 0.11971(10) 0.0391(4) -0.04194(17) 0.0284(8) Uani 1 1 d . . .
C11 C 0.21508(14) 0.0946(5) 0.1224(2) 0.0366(11) Uani 1 1 d . . .
C12 C 0.24031(13) 0.2157(6) 0.1409(2) 0.0395(12) Uani 1 1 d . . .
C13 C 0.27894(15) 0.1930(7) 0.1813(3) 0.0511(15) Uani 1 1 d . . .
H13 H 0.2964 0.2735 0.1955 0.061 Uiso 1 1 calc R . .
C14 C 0.29269(17) 0.0550(8) 0.2015(3) 0.0652(19) Uani 1 1 d . . .
H14 H 0.3193 0.0417 0.2288 0.078 Uiso 1 1 calc R . .
C15 C 0.26779(18) -0.0610(7) 0.1820(3) 0.0581(16) Uani 1 1 d . . .
H15 H 0.2775 -0.1550 0.1958 0.070 Uiso 1 1 calc R . .
C16 C 0.22853(16) -0.0450(6) 0.1423(3) 0.0457(13) Uani 1 1 d . . .
C17 C 0.22876(14) 0.3665(6) 0.1195(3) 0.0454(13) Uani 1 1 d . . .
H17A H 0.2431 0.4338 0.1544 0.055 Uiso 1 1 calc R . .
H17B H 0.1982 0.3789 0.1181 0.055 Uiso 1 1 calc R . .
H17C H 0.2374 0.3860 0.0718 0.055 Uiso 1 1 calc R . .
C18 C 0.20196(19) -0.1753(6) 0.1229(3) 0.0627(16) Uani 1 1 d . . .
H18A H 0.2038 -0.2004 0.0725 0.075 Uiso 1 1 calc R . .
H18B H 0.1725 -0.1545 0.1297 0.075 Uiso 1 1 calc R . .
H18C H 0.2121 -0.2565 0.1536 0.075 Uiso 1 1 calc R . .
C21 C 0.05058(12) 0.2464(5) 0.0972(2) 0.0299(10) Uani 1 1 d . . .
C22 C 0.04713(13) 0.3885(5) 0.0738(2) 0.0346(10) Uani 1 1 d . . .
C23 C 0.01319(15) 0.4711(6) 0.0938(2) 0.0446(12) Uani 1 1 d . . .
H23 H 0.0105 0.5697 0.0801 0.054 Uiso 1 1 calc R . .
C24 C -0.01625(16) 0.4090(7) 0.1333(3) 0.0560(15) Uani 1 1 d . . .
H24 H -0.0395 0.4645 0.1455 0.067 Uiso 1 1 calc R . .
C25 C -0.01218(14) 0.2691(7) 0.1549(3) 0.0494(14) Uani 1 1 d . . .
H25 H -0.0326 0.2294 0.1825 0.059 Uiso 1 1 calc R . .
C26 C 0.02108(13) 0.1815(6) 0.1380(2) 0.0388(11) Uani 1 1 d . . .
C27 C 0.07804(15) 0.4580(5) 0.0302(2) 0.0402(11) Uani 1 1 d . . .
H27A H 0.0833 0.3940 -0.0095 0.048 Uiso 1 1 calc R . .
H27B H 0.1046 0.4758 0.0606 0.048 Uiso 1 1 calc R . .
H27C H 0.0665 0.5499 0.0108 0.048 Uiso 1 1 calc R . .
C28 C 0.02437(15) 0.0292(6) 0.1631(3) 0.0512(14) Uani 1 1 d . . .
H28A H 0.0086 0.0174 0.2048 0.061 Uiso 1 1 calc R . .
H28B H 0.0541 0.0048 0.1767 0.061 Uiso 1 1 calc R . .
H28C H 0.0125 -0.0350 0.1244 0.061 Uiso 1 1 calc R . .
C31 C 0.11217(13) -0.0121(5) -0.1160(2) 0.0320(10) Uani 1 1 d . . .
C32 C 0.08899(13) 0.0764(5) -0.1668(2) 0.0351(11) Uani 1 1 d . . .
C33 C 0.08258(15) 0.0260(6) -0.2377(2) 0.0448(13) Uani 1 1 d . . .
H33 H 0.0669 0.0832 -0.2733 0.054 Uiso 1 1 calc R . .
C34 C 0.09847(16) -0.1047(6) -0.2567(3) 0.0517(15) Uani 1 1 d . . .
H34 H 0.0939 -0.1366 -0.3051 0.062 Uiso 1 1 calc R . .
C35 C 0.12076(16) -0.1886(6) -0.2060(3) 0.0496(14) Uani 1 1 d . . .
H35 H 0.1316 -0.2786 -0.2198 0.059 Uiso 1 1 calc R . .
C36 C 0.12811(14) -0.1452(5) -0.1340(2) 0.0377(11) Uani 1 1 d . . .
C37 C 0.07158(15) 0.2209(5) -0.1503(3) 0.0424(12) Uani 1 1 d . . .
H37A H 0.0941 0.2809 -0.1261 0.051 Uiso 1 1 calc R . .
H37B H 0.0492 0.2088 -0.1190 0.051 Uiso 1 1 calc R . .
H37C H 0.0600 0.2678 -0.1951 0.051 Uiso 1 1 calc R . .
C38 C 0.15262(19) -0.2435(6) -0.0807(3) 0.0573(15) Uani 1 1 d . . .
H38A H 0.1805 -0.2015 -0.0661 0.069 Uiso 1 1 calc R . .
H38B H 0.1560 -0.3380 -0.1029 0.069 Uiso 1 1 calc R . .
H38C H 0.1373 -0.2551 -0.0385 0.069 Uiso 1 1 calc R . .

loop_
_atom_site_aniso_label
_atom_site_aniso_U_11
_atom_site_aniso_U_22
_atom_site_aniso_U_33
_atom_site_aniso_U_23
_atom_site_aniso_U_13
_atom_site_aniso_U_12
As3 0.0290(2) 0.0398(3) 0.0219(2) -0.00274(18) 0.00764(17) 0.00027(18)
As1 0.0270(2) 0.0345(3) 0.0219(2) -0.00259(17) 0.00621(16) -0.00314(18)
As2 0.0354(3) 0.0457(3) 0.0254(2) -0.0074(2) 0.00983(19) -0.0138(2)
Cl3 0.0981(11) 0.0381(7) 0.0525(8) 0.0004(6) 0.0334(8) -0.0149(7)
Cl1 0.0511(7) 0.0604(8) 0.0266(6) 0.0091(5) 0.0072(5) -0.0072(6)
Cl2 0.0421(6) 0.0437(7) 0.0410(6) 0.0081(5) 0.0116(5) -0.0056(5)
N3 0.0244(17) 0.042(2) 0.0199(17) -0.0019(15) 0.0033(14) 0.0036(15)
N1 0.0272(18) 0.038(2) 0.0190(17) -0.0034(15) 0.0072(14) -0.0087(15)
N2 0.0271(18) 0.039(2) 0.0201(17) -0.0032(15) 0.0066(14) -0.0051(15)
C11 0.032(2) 0.059(3) 0.020(2) 0.000(2) 0.0048(18) 0.009(2)
C12 0.027(2) 0.072(4) 0.021(2) -0.013(2) 0.0095(18) -0.005(2)
C13 0.033(3) 0.093(5) 0.028(3) -0.019(3) 0.008(2) -0.005(3)
C14 0.036(3) 0.132(6) 0.029(3) -0.007(3) 0.006(2) 0.023(4)
C15 0.056(3) 0.086(5) 0.034(3) 0.007(3) 0.012(3) 0.034(3)
C16 0.047(3) 0.062(4) 0.029(3) 0.000(2) 0.008(2) 0.016(3)
C17 0.036(3) 0.065(4) 0.037(3) -0.011(2) 0.009(2) -0.015(2)
C18 0.080(4) 0.057(4) 0.050(3) 0.006(3) 0.004(3) 0.025(3)
C21 0.021(2) 0.047(3) 0.022(2) -0.0061(19) 0.0035(16) -0.0004(18)
C22 0.033(2) 0.050(3) 0.021(2) -0.008(2) 0.0019(18) 0.001(2)
C23 0.044(3) 0.059(3) 0.030(2) -0.003(2) 0.001(2) 0.016(2)
C24 0.037(3) 0.093(5) 0.039(3) -0.008(3) 0.010(2) 0.020(3)
C25 0.026(2) 0.090(4) 0.034(3) -0.007(3) 0.012(2) -0.003(3)
C26 0.028(2) 0.061(3) 0.028(2) -0.006(2) 0.0054(18) -0.007(2)
C27 0.047(3) 0.043(3) 0.032(3) 0.000(2) 0.011(2) 0.004(2)
C28 0.038(3) 0.071(4) 0.047(3) 0.004(3) 0.017(2) -0.020(3)
C31 0.030(2) 0.046(3) 0.021(2) -0.0061(19) 0.0103(17) -0.0112(19)
C32 0.027(2) 0.054(3) 0.026(2) -0.002(2) 0.0080(18) -0.013(2)
C33 0.035(3) 0.076(4) 0.024(2) -0.005(2) 0.006(2) -0.015(2)
C34 0.044(3) 0.083(4) 0.030(3) -0.022(3) 0.015(2) -0.025(3)
C35 0.052(3) 0.051(3) 0.050(3) -0.023(3) 0.022(3) -0.016(2)
C36 0.042(3) 0.038(3) 0.035(3) -0.007(2) 0.015(2) -0.009(2)
C37 0.039(3) 0.055(3) 0.033(3) 0.008(2) 0.004(2) -0.003(2)
C38 0.080(4) 0.041(3) 0.053(3) -0.006(3) 0.021(3) 0.004(3)

loop_
_atom_type_symbol
_atom_type_description
_atom_type_scat_dispersion_real
_atom_type_scat_dispersion_imag
_atom_type_scat_source
C C 0.0033 0.0016 'International Tables Vol C Tables 4.2.6.8 and 6.1.1.4'
H H 0.0000 0.0000 'International Tables Vol C Tables 4.2.6.8 and 6.1.1.4'
N N 0.0061 0.0033 'International Tables Vol C Tables 4.2.6.8 and 6.1.1.4'
Cl Cl 0.1484 0.1585 'International Tables Vol C Tables 4.2.6.8 and 6.1.1.4'
As As 0.0499 2.0058 'International Tables Vol C Tables 4.2.6.8 and 6.1.1.4'

loop_
_geom_angle_atom_site_label_1
_geom_angle_atom_site_label_2
_geom_angle_atom_site_label_3
_geom_angle
_geom_angle_site_symmetry_1
_geom_angle_site_symmetry_3
_geom_angle_publ_flag
N3 As3 N2 100.25(14) . . ?
N3 As3 Cl2 101.35(12) . . ?
N2 As3 Cl2 98.63(12) . . ?
N1 As1 N3 98.49(15) . . ?
N1 As1 Cl1 103.26(11) . . ?
N3 As1 Cl1 97.33(11) . . ?
N1 As2 N2 100.72(14) . . ?
N1 As2 Cl3 100.60(12) . . ?
N2 As2 Cl3 99.02(12) . . ?
C11 N3 As3 112.6(3) . . ?
C11 N3 As1 113.5(3) . . ?
As3 N3 As1 128.65(19) . . ?
C21 N1 As1 111.8(2) . . ?
C21 N1 As2 114.1(2) . . ?
As1 N1 As2 134.0(2) . . ?
C31 N2 As2 113.7(2) . . ?
C31 N2 As3 114.4(2) . . ?
As2 N2 As3 131.93(19) . . ?
C16 C11 C12 121.5(4) . . ?
C16 C11 N3 117.7(4) . . ?
C12 C11 N3 120.8(4) . . ?
C13 C12 C11 117.6(5) . . ?
C13 C12 C17 117.9(5) . . ?
C11 C12 C17 124.5(4) . . ?
C12 C13 C14 121.4(5) . . ?
C15 C14 C13 119.7(5) . . ?
C14 C15 C16 121.5(6) . . ?
C15 C16 C11 118.2(5) . . ?
C15 C16 C18 119.7(5) . . ?
C11 C16 C18 122.1(5) . . ?
C22 C21 C26 122.8(4) . . ?
C22 C21 N1 117.6(4) . . ?
C26 C21 N1 119.6(4) . . ?
C21 C22 C23 117.9(4) . . ?
C21 C22 C27 123.2(4) . . ?
C23 C22 C27 118.9(5) . . ?
C24 C23 C22 120.1(5) . . ?
C25 C24 C23 120.5(5) . . ?
C24 C25 C26 122.3(5) . . ?
C25 C26 C21 116.3(5) . . ?
C25 C26 C28 120.5(4) . . ?
C21 C26 C28 123.2(4) . . ?
C36 C31 C32 122.2(4) . . ?
C36 C31 N2 119.5(4) . . ?
C32 C31 N2 118.3(4) . . ?
C33 C32 C31 117.3(5) . . ?
C33 C32 C37 118.4(4) . . ?
C31 C32 C37 124.3(4) . . ?
C34 C33 C32 121.3(5) . . ?
C35 C34 C33 120.0(5) . . ?
C34 C35 C36 121.7(5) . . ?
C31 C36 C35 117.5(5) . . ?
C31 C36 C38 123.6(4) . . ?
C35 C36 C38 118.9(4) . . ?

loop_
_geom_bond_atom_site_label_1
_geom_bond_atom_site_label_2
_geom_bond_distance
_geom_bond_site_symmetry_2
_geom_bond_publ_flag
As3 N3 1.834(3) . ?
As3 N2 1.836(3) . ?
As3 Cl2 2.2553(13) . ?
As1 N1 1.826(3) . ?
As1 N3 1.846(3) . ?
As1 Cl1 2.2446(12) . ?
As2 N1 1.828(3) . ?
As2 N2 1.829(3) . ?
As2 Cl3 2.2320(15) . ?
N3 C11 1.462(5) . ?
N1 C21 1.478(5) . ?
N2 C31 1.461(5) . ?
C11 C16 1.400(7) . ?
C11 C12 1.401(7) . ?
C12 C13 1.389(7) . ?
C12 C17 1.488(7) . ?
C13 C14 1.390(8) . ?
C14 C15 1.362(9) . ?
C15 C16 1.391(7) . ?
C16 C18 1.496(8) . ?
C21 C22 1.388(6) . ?
C21 C26 1.411(6) . ?
C22 C23 1.410(6) . ?
C22 C27 1.494(6) . ?
C23 C24 1.384(7) . ?
C24 C25 1.360(8) . ?
C25 C26 1.399(7) . ?
C26 C28 1.487(7) . ?
C31 C36 1.389(6) . ?
C31 C32 1.404(6) . ?
C32 C33 1.401(6) . ?
C32 C37 1.494(7) . ?
C33 C34 1.374(8) . ?
C34 C35 1.364(8) . ?
C35 C36 1.403(7) . ?
C36 C38 1.504(7) . ?

loop_
_geom_torsion_atom_site_label_1
_geom_torsion_atom_site_label_2
_geom_torsion_atom_site_label_3
_geom_torsion_atom_site_label_4
_geom_torsion
_geom_torsion_site_symmetry_1
_geom_torsion_site_symmetry_2
_geom_torsion_site_symmetry_3
_geom_torsion_site_symmetry_4
_geom_torsion_publ_flag
N2 As3 N3 C11 155.2(3) . . . . ?
Cl2 As3 N3 C11 -103.8(3) . . . . ?
N2 As3 N3 As1 -52.6(3) . . . . ?
Cl2 As3 N3 As1 48.5(2) . . . . ?
N1 As1 N3 C11 -165.4(3) . . . . ?
Cl1 As1 N3 C11 -60.8(3) . . . . ?
N1 As1 N3 As3 42.5(3) . . . . ?
Cl1 As1 N3 As3 147.2(2) . . . . ?
N3 As1 N1 C21 -169.8(3) . . . . ?
Cl1 As1 N1 C21 90.6(3) . . . . ?
N3 As1 N1 As2 13.3(3) . . . . ?
Cl1 As1 N1 As2 -86.3(2) . . . . ?
N2 As2 N1 C21 143.1(3) . . . . ?
Cl3 As2 N1 C21 -115.5(3) . . . . ?
N2 As2 N1 As1 -40.0(3) . . . . ?
Cl3 As2 N1 As1 61.4(3) . . . . ?
N1 As2 N2 C31 -157.9(3) . . . . ?
Cl3 As2 N2 C31 99.4(3) . . . . ?
N1 As2 N2 As3 23.8(3) . . . . ?
Cl3 As2 N2 As3 -78.8(3) . . . . ?
N3 As3 N2 C31 -167.2(3) . . . . ?
Cl2 As3 N2 C31 89.5(3) . . . . ?
N3 As3 N2 As2 11.0(3) . . . . ?
Cl2 As3 N2 As2 -92.3(3) . . . . ?
As3 N3 C11 C16 -89.4(4) . . . . ?
As1 N3 C11 C16 114.0(4) . . . . ?
As3 N3 C11 C12 92.1(4) . . . . ?
As1 N3 C11 C12 -64.6(5) . . . . ?
C16 C11 C12 C13 -1.4(6) . . . . ?
N3 C11 C12 C13 177.1(4) . . . . ?
C16 C11 C12 C17 177.8(4) . . . . ?
N3 C11 C12 C17 -3.7(6) . . . . ?
C11 C12 C13 C14 1.4(7) . . . . ?
C17 C12 C13 C14 -177.9(4) . . . . ?
C12 C13 C14 C15 -0.6(8) . . . . ?
C13 C14 C15 C16 -0.3(8) . . . . ?
C14 C15 C16 C11 0.3(8) . . . . ?
C14 C15 C16 C18 -179.2(5) . . . . ?
C12 C11 C16 C15 0.6(7) . . . . ?
N3 C11 C16 C15 -177.9(4) . . . . ?
C12 C11 C16 C18 -179.9(5) . . . . ?
N3 C11 C16 C18 1.6(7) . . . . ?
As1 N1 C21 C22 76.8(4) . . . . ?
As2 N1 C21 C22 -105.6(4) . . . . ?
As1 N1 C21 C26 -103.3(4) . . . . ?
As2 N1 C21 C26 74.2(4) . . . . ?
C26 C21 C22 C23 1.8(6) . . . . ?
N1 C21 C22 C23 -178.4(4) . . . . ?
C26 C21 C22 C27 -179.6(4) . . . . ?
N1 C21 C22 C27 0.3(6) . . . . ?
C21 C22 C23 C24 -2.2(7) . . . . ?
C27 C22 C23 C24 179.1(4) . . . . ?
C22 C23 C24 C25 1.7(8) . . . . ?
C23 C24 C25 C26 -0.7(8) . . . . ?
C24 C25 C26 C21 0.2(7) . . . . ?
C24 C25 C26 C28 179.7(5) . . . . ?
C22 C21 C26 C25 -0.8(6) . . . . ?
N1 C21 C26 C25 179.4(4) . . . . ?
C22 C21 C26 C28 179.7(4) . . . . ?
N1 C21 C26 C28 -0.1(6) . . . . ?
As2 N2 C31 C36 -105.5(4) . . . . ?
As3 N2 C31 C36 73.1(4) . . . . ?
As2 N2 C31 C32 74.8(4) . . . . ?
As3 N2 C31 C32 -106.6(4) . . . . ?
C36 C31 C32 C33 -0.5(6) . . . . ?
N2 C31 C32 C33 179.2(4) . . . . ?
C36 C31 C32 C37 -179.3(4) . . . . ?
N2 C31 C32 C37 0.4(6) . . . . ?
C31 C32 C33 C34 -0.2(6) . . . . ?
C37 C32 C33 C34 178.7(4) . . . . ?
C32 C33 C34 C35 0.4(7) . . . . ?
C33 C34 C35 C36 0.0(7) . . . . ?
C32 C31 C36 C35 0.9(6) . . . . ?
N2 C31 C36 C35 -178.8(4) . . . . ?
C32 C31 C36 C38 -179.3(4) . . . . ?
N2 C31 C36 C38 1.0(6) . . . . ?
C34 C35 C36 C31 -0.7(7) . . . . ?
C34 C35 C36 C38 179.5(5) . . . . ?

loop_
_cod_related_entry_id
_cod_related_entry_database
_cod_related_entry_code
1 ChemSpider 30660859
